data_2006751
loop_
_publ_author_name
'Phillips, Paul R.'
'Barker, James'
'Errington, William'
'Wallbridge, Malcolm G.H.'

_publ_section_title
;
 <i>N</i>^1^,<i>N</i>^2^-Diphenylacetamidine
;
_journal_issue 12
_journal_name_full 'Acta Crystallographica Section C'
_journal_page_first 1968
_journal_page_last 1971
_journal_paper_doi 10.1107/S0108270197011347
_journal_volume 53
_journal_year 1997
_chemical_formula_sum 'C14 H14 N2'
_chemical_formula_weight 210.27
_chemical_name_common 'N^1^, N^2^-Diphenylacetamidine'
_chemical_name_systematic
;
 ?
;
_space_group_IT_number 61
_symmetry_cell_setting orthorhombic
_symmetry_space_group_name_Hall '-P 2ac 2ab'
_symmetry_space_group_name_H-M 'P b c a'
_audit_creation_method SHELXL
_cell_angle_alpha 90.00
_cell_angle_beta 90.00
_cell_angle_gamma 90.00
_cell_formula_units_Z 8
_cell_length_a 10.903(2)
_cell_length_b 8.603(2)
_cell_length_c 26.175(5)
_cell_measurement_reflns_used 250
_cell_measurement_temperature 293(2)
_cell_measurement_theta_max 25.18
_cell_measurement_theta_min 2.43
_cell_volume 2455.2(9)
_computing_cell_refinement MADNES
_computing_data_collection 'MADNES (Pflugrath & Messerschmidt, 1992)'
_computing_data_reduction 'SHELXTL-Plus (Sheldrick, 1990)'
_computing_molecular_graphics SHELXTL-Plus
_computing_publication_material SHELXTL-Plus
_computing_structure_refinement 'SHELXL-96 (Sheldrick, 1996)'
_computing_structure_solution SHELXTL-Plus
_diffrn_ambient_temperature 293(2)
_diffrn_measurement_device
;
Delft Instruments FAST TV area-detector diffractometer
;
_diffrn_measurement_method '\w scans'
_diffrn_radiation_monochromator graphite
_diffrn_radiation_source 'rotating anode'
_diffrn_radiation_type MoK\a
_diffrn_radiation_wavelength 0.71073
_diffrn_reflns_av_R_equivalents 0.0922
_diffrn_reflns_av_sigmaI/netI 0.0991
_diffrn_reflns_limit_h_max 11
_diffrn_reflns_limit_h_min -12
_diffrn_reflns_limit_k_max 8
_diffrn_reflns_limit_k_min -9
_diffrn_reflns_limit_l_max 30
_diffrn_reflns_limit_l_min -25
_diffrn_reflns_number 10316
_diffrn_reflns_theta_max 25.18
_diffrn_reflns_theta_min 2.43
_exptl_absorpt_coefficient_mu 0.068
_exptl_absorpt_correction_type none
_exptl_crystal_colour colourless
_exptl_crystal_density_diffrn 1.138
_exptl_crystal_density_meas ?
_exptl_crystal_description block
_exptl_crystal_F_000 896
_exptl_crystal_size_max 0.28
_exptl_crystal_size_mid 0.28
_exptl_crystal_size_min 0.20
_refine_diff_density_max 0.117
_refine_diff_density_min -0.097
_refine_ls_extinction_method none
_refine_ls_goodness_of_fit_all 0.672
_refine_ls_goodness_of_fit_obs 1.117
_refine_ls_hydrogen_treatment 'H atoms: see text below'
_refine_ls_matrix_type full
_refine_ls_number_parameters 147
_refine_ls_number_reflns 2007
_refine_ls_number_restraints 6
_refine_ls_restrained_S_all 0.671
_refine_ls_restrained_S_obs 1.111
_refine_ls_R_factor_all 0.1382
_refine_ls_R_factor_obs .0453
_refine_ls_shift/esd_max 0.001
_refine_ls_shift/esd_mean 0.000
_refine_ls_structure_factor_coef Fsqd
_refine_ls_weighting_details 'w = 1/[\s^2^(Fo^2^)+(0.0397P)^2^] where P=(Fo^2^+2Fc^2^)/3'
_refine_ls_weighting_scheme calc
_refine_ls_wR_factor_all 0.1079
_refine_ls_wR_factor_obs .0926
_reflns_number_observed 638
_reflns_number_total 2007
_reflns_observed_criterion >2sigma(I)
_cod_data_source_file ab1499.cif
_cod_data_source_block dpaa
_cod_depositor_comments
;
The following automatic conversions were performed:

'_exptl_crystal_density_meas' value 'not measured' was changed to '?'
- the value is perceived as not measured.

Automatic conversion script
Id: cif_fix_values 3008 2015-01-20 13:52:24Z robertas 

The following automatic conversions were performed:

'_refine_ls_weighting_scheme' value 'calc w =
1/[\s^2^(Fo^2^)+(0.0397P)^2^] where P=(Fo^2^+2Fc^2^)/3' was changed
to 'calc'. New tag '_refine_ls_weighting_details' was created. The
value of the new tag was set to 'w = 1/[\s^2^(Fo^2^)+(0.0397P)^2^]
where P=(Fo^2^+2Fc^2^)/3'.

Automatic conversion script
Id: cif_fix_values 3143 2015-03-26 13:38:13Z robertas 
;
_cod_database_code 2006751
_cod_database_fobs_code 2006751

loop_
_symmetry_equiv_pos_as_xyz
'x, y, z'
'-x+1/2, -y, z+1/2'
'-x, y+1/2, -z+1/2'
'x+1/2, -y+1/2, -z'
'-x, -y, -z'
'x-1/2, y, -z-1/2'
'x, -y-1/2, z-1/2'
'-x-1/2, y-1/2, z'

loop_
_atom_site_aniso_label
_atom_site_aniso_U_11
_atom_site_aniso_U_22
_atom_site_aniso_U_33
_atom_site_aniso_U_12
_atom_site_aniso_U_13
_atom_site_aniso_U_23
N1 .0673(18) .0566(14) .0929(18) .0000(12) .0085(14) .0066(12)
N2 .0683(17) .0623(14) .092(2) .0050(13) .0076(15) .0176(13)
C11 .064(2) .0611(18) .084(2) -.0035(17) .002(2) .0122(16)
C12 .074(2) .156(3) .104(3) -.018(3) -.001(3) -.010(2)
C13 .068(3) .215(4) .140(4) -.003(3) -.007(3) -.001(4)
C14 .092(4) .139(4) .154(5) .014(3) .039(4) .040(3)
C15 .120(3) .101(3) .125(4) .018(3) .033(3) .002(2)
C16 .088(3) .087(2) .101(3) .001(2) .006(2) .000(2)
C17 .068(2) .0567(18) .079(2) -.0083(17) -.0012(18) .0025(16)
C18 .095(2) .0629(16) .103(2) -.0027(16) .0156(19) .0139(16)
C21 .067(2) .0586(18) .075(2) .0019(16) -.003(2) .0018(16)
C22 .072(2) .103(2) .081(2) .0050(19) .006(2) .0182(19)
C23 .105(3) .116(3) .093(3) .025(2) .017(2) .031(2)
C24 .116(3) .103(2) .105(3) .017(2) .036(3) .030(2)
C25 .084(3) .107(3) .111(3) .004(2) .023(2) .012(2)
C26 .073(2) .079(2) .090(3) .0042(17) .005(2) .0081(18)

loop_
_atom_site_label
_atom_site_fract_x
_atom_site_fract_y
_atom_site_fract_z
_atom_site_U_iso_or_equiv
_atom_site_thermal_displace_type
_atom_site_calc_flag
_atom_site_refinement_flags
_atom_site_occupancy
_atom_site_disorder_group
_atom_site_type_symbol
N1 .1170(2) .1993(3) .39180(8) .0723(7) Uani d . 1 . N
N2 .2735(2) .0262(2) .37406(9) .0743(8) Uani d . 1 . N
H2 .3068(8) -.062(2) .3839(3) .089 Uiso calc R 1 . H
C11 -.0005(3) .2290(3) .41211(13) .0697(8) Uani d D 1 . C
C12 -.1040(4) .1935(4) .38656(13) .1115(12) Uani d D 1 . C
H12 -.0986 .1389 .3560 .134 Uiso calc R 1 . H
C13 -.2186(4) .2367(5) .4049(2) .1411(16) Uani d D 1 . C
H13 -.2889 .2120 .3865 .169 Uiso calc R 1 . H
C14 -.2279(4) .3143(5) .4494(2) .1286(17) Uani d D 1 . C
H14 -.3044 .3432 .4619 .154 Uiso calc R 1 . H
C15 -.1263(5) .3495(4) .47529(16) .1155(13) Uani d D 1 . C
H15 -.1327 .4028 .5061 .139 Uiso calc R 1 . H
C16 -.0126(3) .3085(3) .45739(15) .0919(10) Uani d D 1 . C
H16 .0569 .3348 .4761 .110 Uiso calc R 1 . H
C17 .1633(3) .0630(3) .39564(11) .0682(8) Uani d . 1 . C
C18 .1077(2) -.0675(3) .42580(10) .0869(9) Uani d . 1 . C
H18A .1705 -.1404 .4351 .130 Uiso calc R 1 . H
H18B .0467 -.1190 .4055 .130 Uiso calc R 1 . H
H18C .0703 -.0267 .4562 .130 Uiso calc R 1 . H
C21 .3405(3) .1133(3) .33775(12) .0670(8) Uani d D 1 . C
C22 .2853(3) .2138(3) .30367(12) .0851(9) Uani d D 1 . C
H22 .2006 .2262 .3040 .102 Uiso calc R 1 . H
C23 .3549(4) .2952(4) .26936(13) .1044(11) Uani d D 1 . C
H23 .3169 .3633 .2468 .125 Uiso calc R 1 . H
C24 .4798(4) .2777(4) .26787(13) .1079(12) Uani d D 1 . C
H24 .5264 .3355 .2449 .129 Uiso calc R 1 . H
C25 .5355(3) .1754(4) .30006(14) .1006(10) Uani d D 1 . C
H25 .6198 .1600 .2983 .121 Uiso calc R 1 . H
C26 .4658(3) .0940(3) .33561(12) .0805(9) Uani d D 1 . C
H26 .5041 .0260 .3581 .097 Uiso calc R 1 . H

loop_
_atom_type_symbol
_atom_type_description
_atom_type_scat_dispersion_real
_atom_type_scat_dispersion_imag
_atom_type_scat_source
C C 0.0033 0.0016 'International Tables Vol C Tables 4.2.6.8 and 6.1.1.4'
H H 0.0000 0.0000 'International Tables Vol C Tables 4.2.6.8 and 6.1.1.4'
N N 0.0061 0.0033 'International Tables Vol C Tables 4.2.6.8 and 6.1.1.4'

loop_
_geom_angle_atom_site_label_1
_geom_angle_atom_site_label_2
_geom_angle_atom_site_label_3
_geom_angle
_geom_angle_publ_flag
C17 N1 C11 119.7(2) y
C17 N2 C21 127.6(2) y
C12 C11 C16 117.4(3) y
C12 C11 N1 122.2(3) y
C16 C11 N1 120.2(3) y
C11 C12 C13 121.4(4) ?
C14 C13 C12 119.9(4) ?
C15 C14 C13 119.4(5) ?
C14 C15 C16 121.2(4) ?
C15 C16 C11 120.6(4) ?
N1 C17 N2 121.8(3) y
N1 C17 C18 124.5(3) y
N2 C17 C18 113.6(2) y
C26 C21 C22 118.8(3) ?
C26 C21 N2 118.5(3) y
C22 C21 N2 122.7(3) y
C23 C22 C21 120.2(3) ?
C22 C23 C24 120.9(3) ?
C25 C24 C23 119.8(3) ?
C24 C25 C26 119.7(3) ?
C21 C26 C25 120.6(3) ?

loop_
_geom_bond_atom_site_label_1
_geom_bond_atom_site_label_2
_geom_bond_site_symmetry_2
_geom_bond_distance
_geom_bond_publ_flag
N1 C17 . 1.281(3) y
N1 C11 . 1.411(3) y
N2 C17 . 1.364(3) y
N2 C21 . 1.414(3) y
C11 C12 . 1.347(4) ?
C11 C16 . 1.375(4) ?
C12 C13 . 1.390(4) ?
C13 C14 . 1.346(5) ?
C14 C15 . 1.333(5) ?
C15 C16 . 1.371(4) ?
C17 C18 . 1.501(3) y
C21 C26 . 1.377(3) ?
C21 C22 . 1.381(3) ?
C22 C23 . 1.368(4) ?
C23 C24 . 1.371(4) ?
C24 C25 . 1.361(4) ?
C25 C26 . 1.391(4) ?

loop_
_geom_torsion_atom_site_label_1
_geom_torsion_atom_site_label_2
_geom_torsion_atom_site_label_3
_geom_torsion_atom_site_label_4
_geom_torsion
_geom_torsion_publ_flag
C17 N1 C11 C12 -82.1(4) ?
C17 N1 C11 C16 103.6(3) y
C16 C11 C12 C13 0.6(5) ?
N1 C11 C12 C13 -173.9(3) y
C11 C12 C13 C14 -0.7(6) ?
C12 C13 C14 C15 0.3(7) ?
C13 C14 C15 C16 0.2(6) ?
C14 C15 C16 C11 -0.3(5) ?
C12 C11 C16 C15 -0.1(4) ?
N1 C11 C16 C15 174.5(3) ?
C11 N1 C17 N2 176.2(3) y
C11 N1 C17 C18 -7.2(4) y
C21 N2 C17 N1 -13.0(4) y
C21 N2 C17 C18 170.0(2) y
C17 N2 C21 C26 154.2(3) y
C17 N2 C21 C22 -27.3(4) y
C26 C21 C22 C23 -1.6(4) ?
N2 C21 C22 C23 180.0(3) y
C21 C22 C23 C24 0.6(5) ?
C22 C23 C24 C25 1.6(5) ?
C23 C24 C25 C26 -2.6(5) ?
C22 C21 C26 C25 0.6(4) ?
N2 C21 C26 C25 179.1(2) ?
C24 C25 C26 C21 1.5(5) ?

loop_
_cod_related_entry_id
_cod_related_entry_database
_cod_related_entry_code
1 ChemSpider 11619
